data_4034310
loop_
_publ_author_name
'Takashima, Katsuki'
'Hayakawa, Daichi'
'Gouda, Hiroaki'
'Toyooka, Naoki'

_publ_section_title
;
 Formal Syntheses of (-)-Lepadiformines A, C, and (-)-Fasicularin.
;
_journal_issue 9
_journal_name_full 'The Journal of organic chemistry'
_journal_page_first 5222
_journal_page_last 5229
_journal_paper_doi 10.1021/acs.joc.9b00071
_journal_volume 84
_journal_year 2019
_chemical_absolute_configuration 'CHOOSE rm ad rmad syn or unk'
_chemical_formula_moiety 'C11 H13 N O3'
_chemical_formula_sum 'C11 H13 N O3'
_chemical_formula_weight 207.23
_space_group_crystal_system monoclinic
_space_group_IT_number 4
_space_group_name_Hall 'P 2yb'
_space_group_name_H-M_alt 'P 1 21 1'
_atom_sites_solution_hydrogens geom
_atom_sites_solution_primary direct
_atom_sites_solution_secondary difmap
_cell_angle_alpha 90.0000
_cell_angle_beta 95.496(7)
_cell_angle_gamma 90.0000
_cell_formula_units_Z 2
_cell_length_a 7.35354(15)
_cell_length_b 5.87211(11)
_cell_length_c 11.1184(2)
_cell_measurement_reflns_used 5383
_cell_measurement_temperature 173
_cell_measurement_theta_max 68.19
_cell_measurement_theta_min 4.00
_cell_volume 477.894(17)
_computing_cell_refinement 'RAPID AUTO'
_computing_data_collection 'RAPID AUTO (Rigaku, ????)'
_computing_data_reduction 'RAPID AUTO'
_computing_molecular_graphics 'CrystalStructure 4.3'
_computing_publication_material 'CrystalStructure 4.3 (Rigaku, 2018)'
_computing_structure_refinement 'SHELXL Version 2018/3 (Sheldrick, 2008)'
_computing_structure_solution 'SHELXT Version 2018/2 (Sheldrick, 2014)'
_diffrn_ambient_temperature 173
_diffrn_detector_area_resol_mean 10.000
_diffrn_measured_fraction_theta_full 0.993
_diffrn_measured_fraction_theta_max 0.993
_diffrn_measurement_device_type 'Rigaku R-AXIS RAPID'
_diffrn_measurement_method \w
_diffrn_radiation_type 'Cu K\a'
_diffrn_radiation_wavelength 1.54187
_diffrn_reflns_av_R_equivalents 0.0331
_diffrn_reflns_av_unetI/netI 0.0398
_diffrn_reflns_Laue_measured_fraction_full 0.993
_diffrn_reflns_Laue_measured_fraction_max 0.993
_diffrn_reflns_limit_h_max 8
_diffrn_reflns_limit_h_min -8
_diffrn_reflns_limit_k_max 7
_diffrn_reflns_limit_k_min -7
_diffrn_reflns_limit_l_max 13
_diffrn_reflns_limit_l_min -13
_diffrn_reflns_number 5415
_diffrn_reflns_point_group_measured_fraction_full 0.974
_diffrn_reflns_point_group_measured_fraction_max 0.973
_diffrn_reflns_theta_full 67.687
_diffrn_reflns_theta_max 68.193
_diffrn_reflns_theta_min 3.994
_diffrn_standards_number 0
_exptl_absorpt_coefficient_mu 0.874
_exptl_absorpt_correction_T_max 0.966
_exptl_absorpt_correction_T_min 0.745
_exptl_absorpt_correction_type multi-scan
_exptl_absorpt_process_details 'ABSCOR (Rigaku, 1995)'
_exptl_crystal_colour colorless
_exptl_crystal_density_diffrn 1.440
_exptl_crystal_density_method 'not measured'
_exptl_crystal_description block
_exptl_crystal_F_000 220.00
_exptl_crystal_size_max 0.240
_exptl_crystal_size_mid 0.040
_exptl_crystal_size_min 0.040
_refine_diff_density_max 0.13
_refine_diff_density_min -0.21
_refine_ls_abs_structure_details
;
 Flack x determined using 634 quotients [(I+)-(I-)]/[(I+)+(I-)]
 (Parsons, Flack and Wagner, Acta Cryst. B69 (2013) 249-259).
;
_refine_ls_abs_structure_Flack 0.16(14)
_refine_ls_extinction_method none
_refine_ls_goodness_of_fit_ref 1.087
_refine_ls_hydrogen_treatment constr
_refine_ls_number_parameters 136
_refine_ls_number_reflns 1695
_refine_ls_number_restraints 1
_refine_ls_R_factor_all 0.0386
_refine_ls_R_factor_gt 0.0346
_refine_ls_shift/su_max 0.000
_refine_ls_structure_factor_coef Fsqd
_refine_ls_weighting_details 'w = 1/[\s^2^(Fo^2^)+(0.0310P)^2^+0.1025P] where P=(Fo^2^+2Fc^2^)/3'
_refine_ls_weighting_scheme calc
_refine_ls_wR_factor_gt 0.0815
_refine_ls_wR_factor_ref 0.0837
_reflns_Friedel_coverage 0.773
_reflns_Friedel_fraction_full 0.950
_reflns_Friedel_fraction_max 0.949
_reflns_number_gt 1567
_reflns_number_total 1695
_reflns_threshold_expression F^2^>2.0\s(F^2^)
_cod_data_source_file jo9b00071_si_002.cif
_cod_data_source_block takashima_0827
_cod_original_cell_volume 477.895(17)
_cod_database_code 4034310

loop_
_space_group_symop_id
_space_group_symop_operation_xyz
1 +X,+Y,+Z
2 -X,1/2+Y,-Z

loop_
_atom_site_label
_atom_site_type_symbol
_atom_site_fract_x
_atom_site_fract_y
_atom_site_fract_z
_atom_site_U_iso_or_equiv
_atom_site_adp_type
_atom_site_occupancy
_atom_site_site_symmetry_order
_atom_site_calc_flag
_atom_site_refinement_flags_posn
_atom_site_refinement_flags_adp
O1 O 0.6797(3) 0.4063(4) 0.75248(17) 0.0362(5) Uani 1 1 d . .
O2 O 0.7453(3) 0.7558(4) 0.82433(19) 0.0441(6) Uani 1 1 d . .
O3 O 0.4398(3) 0.8623(3) 0.95571(16) 0.0369(5) Uani 1 1 d . .
N1 N 0.4428(3) 0.6228(4) 0.7947(2) 0.0271(5) Uani 1 1 d . .
C1 C 0.3663(4) 0.7084(5) 0.8975(2) 0.0286(6) Uani 1 1 d . .
C2 C 0.1925(4) 0.5996(5) 0.9292(3) 0.0336(7) Uani 1 1 d . .
H2A H 0.088497 0.696376 0.897627 0.040 Uiso 1 1 calc R U
H2B H 0.193775 0.595304 1.018260 0.040 Uiso 1 1 calc R U
C3 C 0.1605(4) 0.3585(5) 0.8803(2) 0.0345(7) Uani 1 1 d . .
H3A H 0.253178 0.253686 0.919997 0.041 Uiso 1 1 calc R U
H3B H 0.038072 0.304364 0.897366 0.041 Uiso 1 1 calc R U
C4 C 0.1741(4) 0.3620(5) 0.7457(2) 0.0288(6) Uani 1 1 d . .
H4 H 0.086079 0.480109 0.711230 0.035 Uiso 1 1 calc R U
C5 C 0.1245(4) 0.1401(5) 0.6783(3) 0.0374(7) Uani 1 1 d . .
H5A H 0.199781 0.014052 0.715425 0.045 Uiso 1 1 calc R U
H5B H -0.005501 0.103316 0.685112 0.045 Uiso 1 1 calc R U
C6 C 0.1567(4) 0.1623(5) 0.5472(3) 0.0357(7) Uani 1 1 d . .
H6 H 0.106831 0.049509 0.492248 0.043 Uiso 1 1 calc R U
C7 C 0.2509(4) 0.3312(5) 0.5046(2) 0.0334(7) Uani 1 1 d . .
H7 H 0.259068 0.338136 0.419916 0.040 Uiso 1 1 calc R U
C8 C 0.3459(4) 0.5129(5) 0.5827(2) 0.0313(7) Uani 1 1 d . .
H8A H 0.275410 0.656553 0.573967 0.038 Uiso 1 1 calc R U
H8B H 0.468955 0.541272 0.556755 0.038 Uiso 1 1 calc R U
C9 C 0.3628(4) 0.4361(4) 0.7157(2) 0.0265(6) Uani 1 1 d . .
C10 C 0.5171(4) 0.2624(5) 0.7377(3) 0.0325(7) Uani 1 1 d . .
H10A H 0.503962 0.171523 0.811330 0.039 Uiso 1 1 calc R U
H10B H 0.520769 0.158326 0.667869 0.039 Uiso 1 1 calc R U
C11 C 0.6344(4) 0.6114(5) 0.7951(2) 0.0321(7) Uani 1 1 d . .

loop_
_atom_site_aniso_label
_atom_site_aniso_U_11
_atom_site_aniso_U_22
_atom_site_aniso_U_33
_atom_site_aniso_U_23
_atom_site_aniso_U_13
_atom_site_aniso_U_12
O1 0.0279(11) 0.0415(12) 0.0394(11) -0.0040(9) 0.0042(8) 0.0038(9)
O2 0.0365(13) 0.0516(14) 0.0438(13) -0.0057(10) 0.0024(10) -0.0137(11)
O3 0.0481(13) 0.0273(10) 0.0345(11) -0.0045(9) 0.0004(9) 0.0004(10)
N1 0.0275(13) 0.0267(11) 0.0272(11) -0.0017(9) 0.0035(9) -0.0015(10)
C1 0.0341(17) 0.0249(13) 0.0262(14) 0.0009(11) -0.0003(12) 0.0062(12)
C2 0.0315(16) 0.0414(16) 0.0284(14) -0.0003(13) 0.0055(13) 0.0065(14)
C3 0.0333(16) 0.0409(16) 0.0300(15) 0.0034(14) 0.0067(12) -0.0032(15)
C4 0.0279(15) 0.0291(13) 0.0292(14) 0.0011(12) 0.0021(11) -0.0007(13)
C5 0.0393(18) 0.0344(16) 0.0381(16) -0.0019(14) 0.0012(14) -0.0070(15)
C6 0.0354(17) 0.0347(16) 0.0351(16) -0.0074(13) -0.0062(13) 0.0002(13)
C7 0.0357(16) 0.0367(16) 0.0274(14) -0.0025(13) 0.0017(11) 0.0077(13)
C8 0.0328(17) 0.0330(15) 0.0284(15) 0.0016(12) 0.0038(12) -0.0003(13)
C9 0.0293(15) 0.0243(13) 0.0260(14) -0.0008(11) 0.0030(11) 0.0001(11)
C10 0.0327(17) 0.0300(14) 0.0344(16) -0.0021(12) 0.0010(12) 0.0013(12)
C11 0.0307(16) 0.0376(15) 0.0283(14) 0.0018(13) 0.0053(12) -0.0030(14)

loop_
_atom_type_symbol
_atom_type_description
_atom_type_scat_dispersion_real
_atom_type_scat_dispersion_imag
_atom_type_scat_source
C C 0.0181 0.0091
;
International Tables for Crystallography
(Vol. C, Tables 4.2.6.8 and 6.1.1.4)
;
H H 0.0000 0.0000
;
International Tables for Crystallography
(Vol. C, Table 6.1.1.4)
;
O O 0.0492 0.0322
;
International Tables for Crystallography
(Vol. C, Tables 4.2.6.8 and 6.1.1.4)
;
N N 0.0311 0.0180
;
International Tables for Crystallography
(Vol. C, Tables 4.2.6.8 and 6.1.1.4)
;

loop_
_geom_angle_atom_site_label_1
_geom_angle_atom_site_label_2
_geom_angle_atom_site_label_3
_geom_angle
C11 O1 C10 109.2(2)
C11 N1 C1 119.3(2)
C11 N1 C9 107.7(2)
C1 N1 C9 125.0(2)
O3 C1 N1 120.5(3)
O3 C1 C2 122.7(2)
N1 C1 C2 116.8(2)
C1 C2 C3 114.7(2)
C1 C2 H2A 108.6
C3 C2 H2A 108.6
C1 C2 H2B 108.6
C3 C2 H2B 108.6
H2A C2 H2B 107.6
C4 C3 C2 108.5(2)
C4 C3 H3A 110.0
C2 C3 H3A 110.0
C4 C3 H3B 110.0
C2 C3 H3B 110.0
H3A C3 H3B 108.4
C3 C4 C9 111.7(2)
C3 C4 C5 116.0(2)
C9 C4 C5 108.4(2)
C3 C4 H4 106.7
C9 C4 H4 106.7
C5 C4 H4 106.7
C6 C5 C4 110.4(2)
C6 C5 H5A 109.6
C4 C5 H5A 109.6
C6 C5 H5B 109.6
C4 C5 H5B 109.6
H5A C5 H5B 108.1
C7 C6 C5 123.2(3)
C7 C6 H6 118.4
C5 C6 H6 118.4
C6 C7 C8 123.7(3)
C6 C7 H7 118.1
C8 C7 H7 118.1
C7 C8 C9 109.7(2)
C7 C8 H8A 109.7
C9 C8 H8A 109.7
C7 C8 H8B 109.7
C9 C8 H8B 109.7
H8A C8 H8B 108.2
N1 C9 C4 113.4(2)
N1 C9 C10 98.7(2)
C4 C9 C10 116.9(2)
N1 C9 C8 110.0(2)
C4 C9 C8 107.7(2)
C10 C9 C8 109.9(2)
O1 C10 C9 102.6(2)
O1 C10 H10A 111.2
C9 C10 H10A 111.2
O1 C10 H10B 111.2
C9 C10 H10B 111.2
H10A C10 H10B 109.2
O2 C11 O1 122.8(3)
O2 C11 N1 128.3(3)
O1 C11 N1 108.8(2)

loop_
_geom_bond_atom_site_label_1
_geom_bond_atom_site_label_2
_geom_bond_distance
O1 C11 1.347(4)
O1 C10 1.460(3)
O2 C11 1.200(3)
O3 C1 1.208(3)
N1 C11 1.410(3)
N1 C1 1.414(3)
N1 C9 1.491(3)
C1 C2 1.501(4)
C2 C3 1.526(4)
C2 H2A 0.9900
C2 H2B 0.9900
C3 C4 1.510(3)
C3 H3A 0.9900
C3 H3B 0.9900
C4 C9 1.521(3)
C4 C5 1.530(4)
C4 H4 1.0000
C5 C6 1.505(4)
C5 H5A 0.9900
C5 H5B 0.9900
C6 C7 1.323(4)
C6 H6 0.9500
C7 C8 1.505(4)
C7 H7 0.9500
C8 C9 1.539(3)
C8 H8A 0.9900
C8 H8B 0.9900
C9 C10 1.528(4)
C10 H10A 0.9900
C10 H10B 0.9900

loop_
_geom_torsion_atom_site_label_1
_geom_torsion_atom_site_label_2
_geom_torsion_atom_site_label_3
_geom_torsion_atom_site_label_4
_geom_torsion
C11 N1 C1 O3 35.9(4)
C9 N1 C1 O3 -179.2(2)
C11 N1 C1 C2 -144.2(3)
C9 N1 C1 C2 0.7(4)
O3 C1 C2 C3 -157.1(3)
N1 C1 C2 C3 23.0(4)
C1 C2 C3 C4 -53.7(3)
C2 C3 C4 C9 61.7(3)
C2 C3 C4 C5 -173.4(2)
C3 C4 C5 C6 -176.0(2)
C9 C4 C5 C6 -49.4(3)
C4 C5 C6 C7 13.5(4)
C5 C6 C7 C8 3.6(5)
C6 C7 C8 C9 15.9(4)
C11 N1 C9 C4 155.7(2)
C1 N1 C9 C4 7.5(3)
C11 N1 C9 C10 31.2(3)
C1 N1 C9 C10 -117.0(3)
C11 N1 C9 C8 -83.7(3)
C1 N1 C9 C8 128.1(3)
C3 C4 C9 N1 -39.1(3)
C5 C4 C9 N1 -168.1(2)
C3 C4 C9 C10 74.9(3)
C5 C4 C9 C10 -54.2(3)
C3 C4 C9 C8 -161.0(2)
C5 C4 C9 C8 69.9(3)
C7 C8 C9 N1 -175.4(2)
C7 C8 C9 C4 -51.3(3)
C7 C8 C9 C10 77.0(3)
C11 O1 C10 C9 27.5(3)
N1 C9 C10 O1 -34.1(2)
C4 C9 C10 O1 -156.1(2)
C8 C9 C10 O1 80.9(2)
C10 O1 C11 O2 174.0(3)
C10 O1 C11 N1 -7.7(3)
C1 N1 C11 O2 -47.7(4)
C9 N1 C11 O2 162.0(3)
C1 N1 C11 O1 134.2(2)
C9 N1 C11 O1 -16.2(3)
